data_7236195
loop_
_publ_author_name
'Gupta, Rakesh Kumar'
'Kumar, Vinod'
'Srivastava, Anchal'
'Pandey, Daya Shankar'

_publ_section_title
;
 Dipyrrin complex assisted in situ synthesis of ultra-small gold
 nanoparticles decorated on a partially reduced graphene oxide
 nanocomposite for efficient catalytic reduction of Cr(vi) to Cr(iii)
;
_journal_issue 47
_journal_name_full 'RSC Advances'
_journal_page_first 40911
_journal_paper_doi 10.1039/C6RA03835B
_journal_volume 6
_journal_year 2016
_chemical_formula_moiety 'C29 H32 N6 Ni S2'
_chemical_formula_sum 'C29 H32 N6 Ni S2'
_chemical_formula_weight 587.42
_space_group_IT_number 14
_space_group_name_Hall '-P 2yn'
_space_group_name_H-M_alt 'P 1 21/n 1'
_symmetry_cell_setting monoclinic
_symmetry_Int_Tables_number 14
_symmetry_space_group_name_Hall '-P 2yn'
_symmetry_space_group_name_H-M 'P 1 21/n 1'
_atom_sites_solution_hydrogens geom
_atom_sites_solution_primary direct
_atom_sites_solution_secondary difmap
_audit_block_doi 10.5517/cc14hkls
_audit_creation_method SHELXL-97
_audit_update_record
;
2016-04-07 deposited with the CCDC.
2016-04-11 downloaded from the CCDC.
;
_cell_angle_alpha 90.00
_cell_angle_beta 100.50(3)
_cell_angle_gamma 90.00
_cell_formula_units_Z 4
_cell_length_a 11.023(2)
_cell_length_b 10.298(2)
_cell_length_c 25.687(5)
_cell_measurement_reflns_used 6584
_cell_measurement_temperature 293(2)
_cell_measurement_theta_max 27.48
_cell_measurement_theta_min 2.99
_cell_volume 2867.0(10)
_computing_cell_refinement 'Rigaku RAXIS-RAPID'
_computing_data_collection 'Rigaku RAXIS-RAPID'
_computing_data_reduction 'Rigaku RAXIS-RAPID'
_computing_molecular_graphics SHELXTL
_computing_publication_material SHELXTL
_computing_structure_refinement 'SHELXL-97 (Sheldrick, 1997)'
_computing_structure_solution 'SHELXS-97 (Sheldrick, 1990)'
_diffrn_ambient_temperature 293(2)
_diffrn_measured_fraction_theta_full 0.895
_diffrn_measured_fraction_theta_max 0.996
_diffrn_measurement_device_type 'Rigaku RAXIS-RAPID'
_diffrn_measurement_method \w
_diffrn_radiation_monochromator graphite
_diffrn_radiation_type MoK\a
_diffrn_radiation_wavelength 0.71073
_diffrn_reflns_av_R_equivalents 0.0233
_diffrn_reflns_av_sigmaI/netI 0.0197
_diffrn_reflns_limit_h_max 14
_diffrn_reflns_limit_h_min -14
_diffrn_reflns_limit_k_max 12
_diffrn_reflns_limit_k_min -13
_diffrn_reflns_limit_l_max 33
_diffrn_reflns_limit_l_min -33
_diffrn_reflns_number 23278
_diffrn_reflns_theta_full 27.48
_diffrn_reflns_theta_max 27.48
_diffrn_reflns_theta_min 2.99
_diffrn_source 'fine-focus sealed tube'
_exptl_absorpt_coefficient_mu 0.852
_exptl_absorpt_correction_T_max 0.888
_exptl_absorpt_correction_T_min 0.849
_exptl_absorpt_correction_type multi-scan
_exptl_absorpt_process_details
;
Higashi, T. (1995). Program for Absorption Correction.
Rigaku Corporation, Tokyo, Japan.
;
_exptl_crystal_colour red
_exptl_crystal_density_diffrn 1.361
_exptl_crystal_density_method 'not measured'
_exptl_crystal_description needle
_exptl_crystal_F_000 1232
_exptl_crystal_size_max 0.24
_exptl_crystal_size_mid 0.16
_exptl_crystal_size_min 0.14
_refine_diff_density_max 0.687
_refine_diff_density_min -0.391
_refine_diff_density_rms 0.055
_refine_ls_extinction_method none
_refine_ls_goodness_of_fit_ref 1.071
_refine_ls_hydrogen_treatment mixed
_refine_ls_matrix_type full
_refine_ls_number_parameters 345
_refine_ls_number_reflns 6584
_refine_ls_number_restraints 1
_refine_ls_restrained_S_all 1.106
_refine_ls_R_factor_all 0.0708
_refine_ls_R_factor_gt 0.0534
_refine_ls_shift/su_max 0.007
_refine_ls_shift/su_mean 0.000
_refine_ls_structure_factor_coef Fsqd
_refine_ls_weighting_details 'calc w=1/[\s^2^(Fo^2^)+(0.0908P)^2^+1.1859P] where P=(Fo^2^+2Fc^2^)/3'
_refine_ls_weighting_scheme calc
_refine_ls_wR_factor_gt 0.1545
_refine_ls_wR_factor_ref 0.1672
_reflns_number_gt 4362
_reflns_number_total 6584
_reflns_threshold_expression >2sigma(I)
_cod_data_source_file c6ra03835b2.cif
_cod_data_source_block 1
_cod_depositor_comments
;
The following automatic conversions were performed:

data item '_exptl_absorpt_correction_type' value 'MULTI-SCAN' was
changed to 'multi-scan' in accordance with the
/home/saulius/struct/COD-crude-data/automatic-downloads/DataCite-retrospective/RSC/depositions/lib/dictionaries/cif_core.dic
dictionary named 'cif_core.dic' version 2.4.2 last updated on
2011-04-26.

Automatic conversion script
Id: cif_fix_values 6909 2019-04-08 15:41:33Z antanas 
;
_cod_original_cell_volume 2867.2(10)
_cod_original_sg_symbol_H-M 'P 21/n'
_cod_database_code 7236195

loop_
_symmetry_equiv_pos_as_xyz
'x, y, z'
'-x+1/2, y+1/2, -z+1/2'
'-x, -y, -z'
'x-1/2, -y-1/2, z-1/2'

loop_
_atom_site_label
_atom_site_type_symbol
_atom_site_fract_x
_atom_site_fract_y
_atom_site_fract_z
_atom_site_U_iso_or_equiv
_atom_site_adp_type
_atom_site_occupancy
_atom_site_symmetry_multiplicity
_atom_site_calc_flag
_atom_site_refinement_flags
Ni1 Ni 0.68153(4) 0.83773(4) 0.094701(16) 0.05933(18) Uani 1 1 d .
S1 S 0.54298(9) 0.80130(11) 0.02260(4) 0.0758(3) Uani 1 1 d .
S2 S 0.76997(12) 0.92390(11) 0.03282(4) 0.0862(3) Uani 1 1 d .
N1 N 0.8109(3) 0.8802(3) 0.15109(11) 0.0582(6) Uani 1 1 d .
N2 N 0.5849(3) 0.7631(3) 0.14042(12) 0.0648(7) Uani 1 1 d .
N4 N 0.6608(3) 0.9420(3) 0.55153(11) 0.0701(8) Uani 1 1 d .
C5 C 0.7029(3) 0.8406(3) 0.22578(13) 0.0558(7) Uani 1 1 d .
C4 C 0.8068(3) 0.8807(3) 0.20498(12) 0.0543(7) Uani 1 1 d .
C3 C 0.9234(3) 0.9187(3) 0.23383(14) 0.0620(8) Uani 1 1 d .
H3 H 0.9450 0.9265 0.2704 0.074 Uiso 1 1 calc R
C6 C 0.5976(3) 0.7850(3) 0.19521(14) 0.0613(8) Uani 1 1 d .
C1 C 0.9262(3) 0.9167(4) 0.14767(14) 0.0668(9) Uani 1 1 d .
H1 H 0.9550 0.9243 0.1160 0.080 Uiso 1 1 calc R
C2 C 0.9983(3) 0.9419(4) 0.19778(15) 0.0693(9) Uani 1 1 d .
H2 H 1.0802 0.9689 0.2049 0.083 Uiso 1 1 calc R
C9 C 0.4784(4) 0.6969(5) 0.12705(18) 0.0874(12) Uani 1 1 d .
H9 H 0.4473 0.6679 0.0929 0.105 Uiso 1 1 calc R
C7 C 0.4931(3) 0.7337(4) 0.21299(17) 0.0757(10) Uani 1 1 d .
H7 H 0.4768 0.7377 0.2472 0.091 Uiso 1 1 calc R
C8 C 0.4205(4) 0.6770(5) 0.17000(19) 0.0967(14) Uani 1 1 d .
H8 H 0.3464 0.6334 0.1697 0.116 Uiso 1 1 calc R
C13 C 0.7021(3) 0.8835(3) 0.39297(14) 0.0614(8) Uani 1 1 d .
C10 C 0.7063(3) 0.8540(3) 0.28334(13) 0.0580(7) Uani 1 1 d .
C14 C 0.6864(4) 0.7618(3) 0.36805(14) 0.0661(9) Uani 1 1 d .
H14 H 0.6751 0.6888 0.3879 0.079 Uiso 1 1 calc R
C11 C 0.7265(3) 0.9731(3) 0.30819(14) 0.0659(9) Uani 1 1 d .
H11 H 0.7425 1.0450 0.2886 0.079 Uiso 1 1 calc R
C15 C 0.6872(3) 0.7484(3) 0.31487(14) 0.0635(8) Uani 1 1 d .
H15 H 0.6747 0.6666 0.2995 0.076 Uiso 1 1 calc R
C12 C 0.7236(4) 0.9883(3) 0.36120(14) 0.0678(9) Uani 1 1 d .
H12 H 0.7364 1.0703 0.3763 0.081 Uiso 1 1 calc R
N3 N 0.7013(3) 0.8971(3) 0.44704(11) 0.0675(7) Uani 1 1 d .
C19 C 0.6244(5) 0.8117(4) 0.47131(16) 0.0911(13) Uani 1 1 d .
H19A H 0.5388 0.8334 0.4578 0.109 Uiso 1 1 calc R
H19B H 0.6377 0.7235 0.4605 0.109 Uiso 1 1 calc R
C17 C 0.7367(5) 1.0295(4) 0.52692(16) 0.0886(12) Uani 1 1 d .
H17A H 0.7220 1.1176 0.5376 0.106 Uiso 1 1 calc R
H17B H 0.8228 1.0096 0.5403 0.106 Uiso 1 1 calc R
C16 C 0.7154(5) 1.0239(4) 0.47034(16) 0.0985(15) Uani 1 1 d .
H16A H 0.7837 1.0667 0.4583 0.118 Uiso 1 1 calc R
H16B H 0.6415 1.0735 0.4569 0.118 Uiso 1 1 calc R
C18 C 0.6442(5) 0.8158(4) 0.52803(17) 0.0922(14) Uani 1 1 d .
H18A H 0.5743 0.7749 0.5395 0.111 Uiso 1 1 calc R
H18B H 0.7166 0.7640 0.5416 0.111 Uiso 1 1 calc R
C20 C 0.6425(3) 0.9636(4) 0.60194(14) 0.0657(8) Uani 1 1 d .
C21 C 0.6790(4) 1.0762(3) 0.62433(14) 0.0683(9) Uani 1 1 d .
H21 H 0.7156 1.1397 0.6066 0.082 Uiso 1 1 calc R
C24 C 0.5699(4) 0.8927(5) 0.67360(18) 0.0876(12) Uani 1 1 d .
H24 H 0.5310 0.8296 0.6906 0.105 Uiso 1 1 calc R
C23 C 0.6070(5) 1.0041(5) 0.70025(19) 0.0951(13) Uani 1 1 d .
H23 H 0.5963 1.0183 0.7349 0.114 Uiso 1 1 calc R
C22 C 0.6608(5) 1.0930(4) 0.67275(19) 0.0934(13) Uani 1 1 d .
H22 H 0.6863 1.1711 0.6894 0.112 Uiso 1 1 calc R
N5 N 0.5866(3) 0.8694(3) 0.62433(13) 0.0785(9) Uani 1 1 d .
C25 C 0.6403(4) 0.8785(4) -0.01119(15) 0.0751(10) Uani 1 1 d .
N6 N 0.6192(4) 0.9004(4) -0.06250(13) 0.0905(10) Uani 1 1 d .
C26 C 0.5047(5) 0.8565(5) -0.09703(17) 0.0995(15) Uani 1 1 d .
H27A H 0.4445 0.8352 -0.0751 0.119 Uiso 1 1 calc R
H27B H 0.4716 0.9277 -0.1201 0.119 Uiso 1 1 calc R
C27 C 0.5209(6) 0.7459(10) -0.1291(4) 0.213(5) Uani 1 1 d .
H28A H 0.5931 0.7579 -0.1445 0.319 Uiso 1 1 calc R
H28B H 0.4499 0.7366 -0.1567 0.319 Uiso 1 1 calc R
H28C H 0.5303 0.6692 -0.1075 0.319 Uiso 1 1 calc R
C28 C 0.6989(8) 0.9875(8) -0.0868(2) 0.162(3) Uani 1 1 d D
H29A H 0.6500 1.0316 -0.1169 0.195 Uiso 1 1 calc R
H29B H 0.7345 1.0528 -0.0614 0.195 Uiso 1 1 calc R
C29 C 0.7937(10) 0.9164(13) -0.1036(5) 0.255(7) Uani 1 1 d D
H30A H 0.8460 0.8786 -0.0735 0.382 Uiso 1 1 calc R
H30B H 0.8416 0.9733 -0.1216 0.382 Uiso 1 1 calc R
H30C H 0.7584 0.8489 -0.1274 0.382 Uiso 1 1 calc R

loop_
_atom_site_aniso_label
_atom_site_aniso_U_11
_atom_site_aniso_U_22
_atom_site_aniso_U_33
_atom_site_aniso_U_23
_atom_site_aniso_U_13
_atom_site_aniso_U_12
Ni1 0.0658(3) 0.0497(3) 0.0608(3) -0.00439(16) 0.00700(19) 0.00639(19)
S1 0.0702(6) 0.0862(7) 0.0677(5) -0.0070(5) 0.0035(4) 0.0089(5)
S2 0.1087(8) 0.0863(7) 0.0617(5) -0.0064(5) 0.0106(5) -0.0272(6)
N1 0.0617(16) 0.0498(14) 0.0636(16) -0.0023(11) 0.0123(12) 0.0023(13)
N2 0.0611(16) 0.0561(16) 0.0742(18) -0.0027(13) 0.0040(13) 0.0007(14)
N4 0.091(2) 0.0554(16) 0.0645(17) 0.0033(12) 0.0151(15) -0.0130(16)
C5 0.0647(19) 0.0389(15) 0.0644(18) 0.0002(12) 0.0136(14) 0.0024(15)
C4 0.0614(18) 0.0390(14) 0.0623(18) -0.0014(12) 0.0108(14) 0.0009(14)
C3 0.068(2) 0.0503(17) 0.0658(19) -0.0007(14) 0.0085(15) -0.0001(16)
C6 0.0647(19) 0.0499(17) 0.069(2) 0.0005(14) 0.0122(15) 0.0040(16)
C1 0.066(2) 0.070(2) 0.066(2) -0.0012(16) 0.0169(15) 0.0036(18)
C2 0.0587(19) 0.075(2) 0.075(2) -0.0016(17) 0.0135(16) -0.0023(18)
C9 0.075(2) 0.096(3) 0.083(3) -0.001(2) -0.006(2) -0.017(2)
C7 0.064(2) 0.079(3) 0.085(3) 0.0055(19) 0.0158(18) -0.006(2)
C8 0.066(2) 0.123(4) 0.098(3) 0.010(3) 0.005(2) -0.027(3)
C13 0.070(2) 0.0475(16) 0.0672(19) -0.0001(14) 0.0151(15) -0.0087(16)
C10 0.0625(19) 0.0483(16) 0.0648(19) -0.0010(13) 0.0162(14) -0.0021(15)
C14 0.085(2) 0.0434(16) 0.072(2) 0.0026(14) 0.0201(17) -0.0097(17)
C11 0.084(2) 0.0443(16) 0.074(2) -0.0005(14) 0.0275(17) -0.0081(17)
C15 0.075(2) 0.0414(15) 0.076(2) -0.0036(14) 0.0180(16) -0.0075(16)
C12 0.092(3) 0.0424(16) 0.073(2) -0.0044(14) 0.0274(18) -0.0131(18)
N3 0.088(2) 0.0505(15) 0.0674(17) -0.0016(12) 0.0231(14) -0.0182(15)
C19 0.131(4) 0.068(2) 0.078(3) -0.0034(19) 0.029(2) -0.037(3)
C17 0.121(3) 0.073(2) 0.076(2) -0.0076(19) 0.029(2) -0.034(3)
C16 0.156(4) 0.070(2) 0.075(2) -0.0122(19) 0.037(3) -0.048(3)
C18 0.138(4) 0.064(2) 0.078(3) 0.0009(19) 0.032(3) -0.025(3)
C20 0.066(2) 0.066(2) 0.066(2) 0.0094(16) 0.0130(15) 0.0059(18)
C21 0.091(3) 0.0529(18) 0.066(2) -0.0024(15) 0.0284(18) -0.0129(18)
C24 0.101(3) 0.083(3) 0.087(3) 0.009(2) 0.040(2) 0.001(3)
C23 0.115(4) 0.092(3) 0.087(3) -0.001(2) 0.043(3) 0.004(3)
C22 0.119(4) 0.075(3) 0.092(3) -0.011(2) 0.034(3) -0.006(3)
N5 0.087(2) 0.0712(19) 0.082(2) 0.0076(16) 0.0261(17) -0.0045(18)
C25 0.098(3) 0.059(2) 0.064(2) -0.0134(16) 0.0059(18) 0.011(2)
N6 0.120(3) 0.087(2) 0.0620(19) -0.0087(17) 0.0111(18) -0.007(2)
C26 0.105(3) 0.121(4) 0.067(2) -0.015(2) 0.000(2) 0.016(3)
C27 0.100(4) 0.277(11) 0.239(9) -0.183(9) -0.028(5) 0.030(5)
C28 0.219(8) 0.187(8) 0.076(3) -0.022(4) 0.016(4) -0.077(7)
C29 0.262(12) 0.285(15) 0.251(13) -0.070(11) 0.137(11) -0.123(11)

loop_
_atom_type_symbol
_atom_type_description
_atom_type_scat_dispersion_real
_atom_type_scat_dispersion_imag
_atom_type_scat_source
C C 0.0033 0.0016 'International Tables Vol C Tables 4.2.6.8 and 6.1.1.4'
H H 0.0000 0.0000 'International Tables Vol C Tables 4.2.6.8 and 6.1.1.4'
N N 0.0061 0.0033 'International Tables Vol C Tables 4.2.6.8 and 6.1.1.4'
S S 0.1246 0.1234 'International Tables Vol C Tables 4.2.6.8 and 6.1.1.4'
Ni Ni 0.3393 1.1124 'International Tables Vol C Tables 4.2.6.8 and 6.1.1.4'

loop_
_geom_angle_atom_site_label_1
_geom_angle_atom_site_label_2
_geom_angle_atom_site_label_3
_geom_angle
N2 Ni1 N1 92.88(12)
N2 Ni1 S2 171.81(9)
N1 Ni1 S2 95.08(9)
N2 Ni1 S1 94.02(9)
N1 Ni1 S1 173.05(9)
S2 Ni1 S1 78.00(5)
C25 S1 Ni1 86.80(14)
C25 S2 Ni1 86.59(15)
C1 N1 C4 105.5(3)
C1 N1 Ni1 127.3(2)
C4 N1 Ni1 127.3(2)
C9 N2 C6 105.1(3)
C9 N2 Ni1 127.7(3)
C6 N2 Ni1 126.3(2)
C20 N4 C18 121.3(3)
C20 N4 C17 120.6(3)
C18 N4 C17 114.9(3)
C6 C5 C4 123.7(3)
C6 C5 C10 117.8(3)
C4 C5 C10 118.5(3)
N1 C4 C5 123.4(3)
N1 C4 C3 109.2(3)
C5 C4 C3 127.2(3)
C2 C3 C4 107.2(3)
C2 C3 H3 126.4
C4 C3 H3 126.4
C5 C6 N2 123.3(3)
C5 C6 C7 127.7(3)
N2 C6 C7 108.9(3)
N1 C1 C2 112.0(3)
N1 C1 H1 124.0
C2 C1 H1 124.0
C3 C2 C1 106.1(3)
C3 C2 H2 127.0
C1 C2 H2 127.0
N2 C9 C8 112.2(4)
N2 C9 H9 123.9
C8 C9 H9 123.9
C8 C7 C6 106.8(4)
C8 C7 H7 126.6
C6 C7 H7 126.6
C7 C8 C9 107.0(4)
C7 C8 H8 126.5
C9 C8 H8 126.5
N3 C13 C12 122.4(3)
N3 C13 C14 121.3(3)
C12 C13 C14 116.3(3)
C11 C10 C15 116.9(3)
C11 C10 C5 121.2(3)
C15 C10 C5 121.9(3)
C15 C14 C13 121.4(3)
C15 C14 H14 119.3
C13 C14 H14 119.3
C12 C11 C10 121.8(3)
C12 C11 H11 119.1
C10 C11 H11 119.1
C14 C15 C10 121.8(3)
C14 C15 H15 119.1
C10 C15 H15 119.1
C11 C12 C13 121.8(3)
C11 C12 H12 119.1
C13 C12 H12 119.1
C13 N3 C16 119.1(3)
C13 N3 C19 118.7(3)
C16 N3 C19 113.8(3)
C18 C19 N3 115.4(4)
C18 C19 H19A 108.4
N3 C19 H19A 108.4
C18 C19 H19B 108.4
N3 C19 H19B 108.4
H19A C19 H19B 107.5
C16 C17 N4 114.6(3)
C16 C17 H17A 108.6
N4 C17 H17A 108.6
C16 C17 H17B 108.6
N4 C17 H17B 108.6
H17A C17 H17B 107.6
C17 C16 N3 116.5(4)
C17 C16 H16A 108.2
N3 C16 H16A 108.2
C17 C16 H16B 108.2
N3 C16 H16B 108.2
H16A C16 H16B 107.3
N4 C18 C19 116.0(3)
N4 C18 H18A 108.3
C19 C18 H18A 108.3
N4 C18 H18B 108.3
C19 C18 H18B 108.3
H18A C18 H18B 107.4
C21 C20 N5 125.3(3)
C21 C20 N4 118.0(3)
N5 C20 N4 116.7(3)
C22 C21 C20 116.2(3)
C22 C21 H21 121.9
C20 C21 H21 121.9
N5 C24 C23 123.2(4)
N5 C24 H24 118.4
C23 C24 H24 118.4
C22 C23 C24 115.3(4)
C22 C23 H23 122.4
C24 C23 H23 122.4
C21 C22 C23 124.3(4)
C21 C22 H22 117.9
C23 C22 H22 117.9
C24 N5 C20 115.7(4)
N6 C25 S1 125.5(3)
N6 C25 S2 125.9(4)
S1 C25 S2 108.6(2)
C25 N6 C28 121.3(4)
C25 N6 C26 121.7(4)
C28 N6 C26 116.3(4)
C27 C26 N6 114.0(4)
C27 C26 H27A 108.8
N6 C26 H27A 108.8
C27 C26 H27B 108.8
N6 C26 H27B 108.8
H27A C26 H27B 107.7
C26 C27 H28A 109.5
C26 C27 H28B 109.5
H28A C27 H28B 109.5
C26 C27 H28C 109.5
H28A C27 H28C 109.5
H28B C27 H28C 109.5
C29 C28 N6 110.3(8)
C29 C28 H29A 109.6
N6 C28 H29A 109.6
C29 C28 H29B 109.6
N6 C28 H29B 109.6
H29A C28 H29B 108.1
C28 C29 H30A 109.5
C28 C29 H30B 109.5
H30A C29 H30B 109.5
C28 C29 H30C 109.5
H30A C29 H30C 109.5
H30B C29 H30C 109.5

loop_
_geom_bond_atom_site_label_1
_geom_bond_atom_site_label_2
_geom_bond_distance
Ni1 N2 1.887(3)
Ni1 N1 1.890(3)
Ni1 S2 2.1976(13)
Ni1 S1 2.2075(13)
S1 C25 1.696(5)
S2 C25 1.718(4)
N1 C1 1.343(4)
N1 C4 1.393(4)
N2 C9 1.346(5)
N2 C6 1.407(4)
N4 C20 1.365(4)
N4 C18 1.431(5)
N4 C17 1.451(5)
C5 C6 1.400(5)
C5 C4 1.411(5)
C5 C10 1.479(5)
C4 C3 1.417(5)
C3 C2 1.369(5)
C3 H3 0.9300
C6 C7 1.417(5)
C1 C2 1.408(5)
C1 H1 0.9300
C2 H2 0.9300
C9 C8 1.387(6)
C9 H9 0.9300
C7 C8 1.371(6)
C7 H7 0.9300
C8 H8 0.9300
C13 N3 1.398(4)
C13 C12 1.399(4)
C13 C14 1.403(5)
C10 C11 1.382(4)
C10 C15 1.395(4)
C14 C15 1.375(5)
C14 H14 0.9300
C11 C12 1.377(5)
C11 H11 0.9300
C15 H15 0.9300
C12 H12 0.9300
N3 C16 1.433(5)
N3 C19 1.440(5)
C19 C18 1.434(6)
C19 H19A 0.9700
C19 H19B 0.9700
C17 C16 1.431(6)
C17 H17A 0.9700
C17 H17B 0.9700
C16 H16A 0.9700
C16 H16B 0.9700
C18 H18A 0.9700
C18 H18B 0.9700
C20 C21 1.323(5)
C20 N5 1.334(5)
C21 C22 1.307(5)
C21 H21 0.9300
C24 N5 1.333(5)
C24 C23 1.360(6)
C24 H24 0.9300
C23 C22 1.357(6)
C23 H23 0.9300
C22 H22 0.9300
C25 N6 1.315(5)
N6 C28 1.473(8)
N6 C26 1.474(6)
C26 C27 1.436(7)
C26 H27A 0.9700
C26 H27B 0.9700
C27 H28A 0.9600
C27 H28B 0.9600
C27 H28C 0.9600
C28 C29 1.407(11)
C28 H29A 0.9700
C28 H29B 0.9700
C29 H30A 0.9600
C29 H30B 0.9600
C29 H30C 0.9600

loop_
_geom_torsion_atom_site_label_1
_geom_torsion_atom_site_label_2
_geom_torsion_atom_site_label_3
_geom_torsion_atom_site_label_4
_geom_torsion
N2 Ni1 S1 C25 177.40(15)
N1 Ni1 S1 C25 4.0(7)
S2 Ni1 S1 C25 -0.74(13)
N2 Ni1 S2 C25 -12.4(7)
N1 Ni1 S2 C25 -178.68(15)
S1 Ni1 S2 C25 0.73(13)
N2 Ni1 N1 C1 166.3(3)
S2 Ni1 N1 C1 -15.6(3)
S1 Ni1 N1 C1 -20.3(9)
N2 Ni1 N1 C4 -13.8(3)
S2 Ni1 N1 C4 164.2(2)
S1 Ni1 N1 C4 159.5(6)
N1 Ni1 N2 C9 -172.5(3)
S2 Ni1 N2 C9 21.1(9)
S1 Ni1 N2 C9 8.3(3)
N1 Ni1 N2 C6 19.7(3)
S2 Ni1 N2 C6 -146.6(5)
S1 Ni1 N2 C6 -159.5(3)
C1 N1 C4 C5 -176.2(3)
Ni1 N1 C4 C5 3.9(4)
C1 N1 C4 C3 0.1(3)
Ni1 N1 C4 C3 -179.8(2)
C6 C5 C4 N1 6.1(5)
C10 C5 C4 N1 -175.8(3)
C6 C5 C4 C3 -169.5(3)
C10 C5 C4 C3 8.6(5)
N1 C4 C3 C2 0.2(4)
C5 C4 C3 C2 176.3(3)
C4 C5 C6 N2 0.2(5)
C10 C5 C6 N2 -177.9(3)
C4 C5 C6 C7 175.2(3)
C10 C5 C6 C7 -3.0(5)
C9 N2 C6 C5 173.7(3)
Ni1 N2 C6 C5 -16.3(5)
C9 N2 C6 C7 -2.1(4)
Ni1 N2 C6 C7 167.9(2)
C4 N1 C1 C2 -0.3(4)
Ni1 N1 C1 C2 179.5(2)
C4 C3 C2 C1 -0.4(4)
N1 C1 C2 C3 0.5(4)
C6 N2 C9 C8 1.1(5)
Ni1 N2 C9 C8 -168.7(3)
C5 C6 C7 C8 -173.2(4)
N2 C6 C7 C8 2.3(4)
C6 C7 C8 C9 -1.6(5)
N2 C9 C8 C7 0.3(6)
C6 C5 C10 C11 -124.4(4)
C4 C5 C10 C11 57.3(5)
C6 C5 C10 C15 54.5(4)
C4 C5 C10 C15 -123.8(3)
N3 C13 C14 C15 -179.9(3)
C12 C13 C14 C15 -2.6(6)
C15 C10 C11 C12 -2.3(6)
C5 C10 C11 C12 176.6(3)
C13 C14 C15 C10 1.4(6)
C11 C10 C15 C14 1.1(5)
C5 C10 C15 C14 -177.8(3)
C10 C11 C12 C13 1.1(6)
N3 C13 C12 C11 178.7(4)
C14 C13 C12 C11 1.4(6)
C12 C13 N3 C16 4.0(6)
C14 C13 N3 C16 -178.8(4)
C12 C13 N3 C19 150.1(4)
C14 C13 N3 C19 -32.7(6)
C13 N3 C19 C18 169.6(4)
C16 N3 C19 C18 -42.6(6)
C20 N4 C17 C16 -159.5(4)
C18 N4 C17 C16 40.7(6)
N4 C17 C16 N3 -42.8(7)
C13 N3 C16 C17 -168.8(4)
C19 N3 C16 C17 43.5(6)
C20 N4 C18 C19 159.5(4)
C17 N4 C18 C19 -40.9(6)
N3 C19 C18 N4 42.3(7)
C18 N4 C20 C21 168.9(4)
C17 N4 C20 C21 10.5(6)
C18 N4 C20 N5 -12.3(6)
C17 N4 C20 N5 -170.7(4)
N5 C20 C21 C22 1.8(6)
N4 C20 C21 C22 -179.5(4)
N5 C24 C23 C22 1.3(8)
C20 C21 C22 C23 -0.5(7)
C24 C23 C22 C21 -0.9(8)
C23 C24 N5 C20 -0.3(7)
C21 C20 N5 C24 -1.4(6)
N4 C20 N5 C24 179.9(4)
Ni1 S1 C25 N6 -178.7(4)
Ni1 S1 C25 S2 0.98(17)
Ni1 S2 C25 N6 178.7(4)
Ni1 S2 C25 S1 -0.99(17)
S1 C25 N6 C28 169.2(5)
S2 C25 N6 C28 -10.4(7)
S1 C25 N6 C26 -0.8(6)
S2 C25 N6 C26 179.6(3)
C25 N6 C26 C27 -105.5(7)
C28 N6 C26 C27 84.0(8)
C25 N6 C28 C29 92.3(7)
C26 N6 C28 C29 -97.1(8)
